data_2222872
loop_
_publ_author_name
'Tan, Zhengde'
'Bing, Yi'
'Fang, Shen'
'Kai, Zhao'
'Yan, Yang'

_publ_section_title
;
 2-Chloro-4-fluoro-<i>N</i>-phenylbenzamide
;
_journal_coeditor_code SI2182
_journal_issue 8
_journal_name_full 'Acta Crystallographica Section E'
_journal_page_first o1757
_journal_paper_doi 10.1107/S1600536809024787
_journal_volume 65
_journal_year 2009
_chemical_formula_iupac 'C13 H9 Cl F N O'
_chemical_formula_moiety 'C13 H9 Cl F N O'
_chemical_formula_sum 'C13 H9 Cl F N O'
_chemical_formula_weight 249.66
_chemical_name_systematic
;
2-Chloro-4-fluoro-<i>N</i>-phenylbenzamide
;
_space_group_IT_number 9
_symmetry_cell_setting monoclinic
_symmetry_space_group_name_Hall 'C -2yc'
_symmetry_space_group_name_H-M 'C 1 c 1'
_atom_sites_solution_hydrogens geom
_atom_sites_solution_primary direct
_atom_sites_solution_secondary difmap
_audit_creation_method SHELXL-97
_cell_angle_alpha 90.00
_cell_angle_beta 105.832(2)
_cell_angle_gamma 90.00
_cell_formula_units_Z 4
_cell_length_a 22.262(3)
_cell_length_b 5.6452(6)
_cell_length_c 9.6743(12)
_cell_measurement_reflns_used 1638
_cell_measurement_temperature 298(2)
_cell_measurement_theta_max 26.979
_cell_measurement_theta_min 2.853
_cell_volume 1169.7(2)
_computing_cell_refinement 'SAINT (Siemens, 1996)'
_computing_data_collection 'SMART (Siemens, 1996)'
_computing_data_reduction 'SAINT (Siemens, 1996)'
_computing_molecular_graphics 'SHELXTL (Sheldrick, 2008)'
_computing_publication_material 'SHELXTL (Sheldrick, 2008)'
_computing_structure_refinement 'SHELXL97 (Sheldrick, 2008)'
_computing_structure_solution 'SHELXS97 (Sheldrick, 2008)'
_diffrn_ambient_temperature 298(2)
_diffrn_measured_fraction_theta_full 0.997
_diffrn_measured_fraction_theta_max 0.997
_diffrn_measurement_device_type 'Bruker SMART CCD'
_diffrn_measurement_method '\f and \w'
_diffrn_radiation_monochromator graphite
_diffrn_radiation_source 'fine-focus sealed tube'
_diffrn_radiation_type MoK\a
_diffrn_radiation_wavelength 0.71073
_diffrn_reflns_av_R_equivalents 0.0231
_diffrn_reflns_av_sigmaI/netI 0.0330
_diffrn_reflns_limit_h_max 26
_diffrn_reflns_limit_h_min -24
_diffrn_reflns_limit_k_max 5
_diffrn_reflns_limit_k_min -6
_diffrn_reflns_limit_l_max 11
_diffrn_reflns_limit_l_min -11
_diffrn_reflns_number 2887
_diffrn_reflns_theta_full 25.00
_diffrn_reflns_theta_max 25.00
_diffrn_reflns_theta_min 1.90
_exptl_absorpt_coefficient_mu 0.320
_exptl_absorpt_correction_T_max 0.9185
_exptl_absorpt_correction_T_min 0.8693
_exptl_absorpt_correction_type multi-scan
_exptl_absorpt_process_details '(SADABS; Sheldrick, 1996)'
_exptl_crystal_colour colorless
_exptl_crystal_density_diffrn 1.418
_exptl_crystal_density_method 'not measured'
_exptl_crystal_description block
_exptl_crystal_F_000 512
_exptl_crystal_size_max 0.45
_exptl_crystal_size_mid 0.40
_exptl_crystal_size_min 0.27
_refine_diff_density_max 0.213
_refine_diff_density_min -0.119
_refine_ls_abs_structure_details 'Flack, (1983), 637 Friedel pairs'
_refine_ls_abs_structure_Flack 0.04(7)
_refine_ls_extinction_method none
_refine_ls_goodness_of_fit_ref 1.036
_refine_ls_hydrogen_treatment constr
_refine_ls_matrix_type full
_refine_ls_number_parameters 154
_refine_ls_number_reflns 1671
_refine_ls_number_restraints 2
_refine_ls_restrained_S_all 1.035
_refine_ls_R_factor_all 0.0379
_refine_ls_R_factor_gt 0.0315
_refine_ls_shift/su_max 0.000
_refine_ls_shift/su_mean 0.000
_refine_ls_structure_factor_coef Fsqd
_refine_ls_weighting_details 'w=1/[\s^2^(Fo^2^)+(0.0432P)^2^+0.1416P] where P=(Fo^2^+2Fc^2^)/3'
_refine_ls_weighting_scheme calc
_refine_ls_wR_factor_gt 0.0749
_refine_ls_wR_factor_ref 0.0786
_reflns_number_gt 1470
_reflns_number_total 1671
_reflns_threshold_expression I>2\s(I)
_cod_data_source_file si2182.cif
_cod_data_source_block I
_cod_depositor_comments
;
The following automatic conversions were performed:
'_symmetry_cell_setting' value 'Monoclinic' changed to 'monoclinic'
according to '/home/saulius/struct/CIF-dictionaries/cif_core.dic'
dictionary named 'cif_core.dic' version 2.4.1 from 2010-06-29.

Automatic conversion script
Id: cif_fix_enum 1527 2010-12-29 10:47:43Z saulius 

The following automatic conversions were performed:

'_symmetry_cell_setting' value 'Monoclinic' changed to 'monoclinic'
according to /home/saulius/struct/CIF-dictionaries/cif_core.dic
dictionary named 'cif_core.dic' version 2.4.1 from 2010-06-29.

Automatic conversion script
Id: cif_fix_values 1715 2011-07-08 13:25:40Z adriana 
;
_cod_original_sg_symbol_H-M 'C c'
_cod_database_code 2222872
_cod_database_fobs_code 2222872

loop_
_symmetry_equiv_pos_as_xyz
'x, y, z'
'x, -y, z+1/2'
'x+1/2, y+1/2, z'
'x+1/2, -y+1/2, z+1/2'

loop_
_atom_site_type_symbol
_atom_site_label
_atom_site_fract_x
_atom_site_fract_y
_atom_site_fract_z
_atom_site_U_iso_or_equiv
_atom_site_adp_type
_atom_site_calc_flag
_atom_site_refinement_flags
_atom_site_occupancy
_atom_site_disorder_assembly
_atom_site_disorder_group
Cl Cl1 0.25827(4) 0.57325(11) 0.03581(7) 0.0567(2) Uani d . 1 . .
F F1 0.19086(10) -0.1122(4) 0.2865(2) 0.0839(7) Uani d . 1 . .
N N1 0.42846(11) 0.5122(4) 0.3097(2) 0.0439(5) Uani d . 1 . .
H H1 0.4200 0.4944 0.3907 0.053 Uiso calc R 1 . .
O O1 0.39721(10) 0.4168(4) 0.0742(2) 0.0619(6) Uani d . 1 . .
C C1 0.38996(13) 0.4115(4) 0.1951(3) 0.0407(6) Uani d . 1 . .
C C2 0.33604(12) 0.2803(4) 0.2241(2) 0.0362(6) Uani d . 1 . .
C C3 0.27498(13) 0.3337(4) 0.1537(3) 0.0392(6) Uani d . 1 . .
C C4 0.22559(14) 0.2060(5) 0.1747(3) 0.0479(7) Uani d . 1 . .
H H4 0.1845 0.2458 0.1281 0.057 Uiso calc R 1 . .
C C5 0.23956(15) 0.0173(6) 0.2675(3) 0.0538(8) Uani d . 1 . .
C C6 0.29854(16) -0.0470(5) 0.3395(3) 0.0513(8) Uani d . 1 . .
H H6 0.3061 -0.1772 0.4008 0.062 Uiso calc R 1 . .
C C7 0.34669(13) 0.0887(5) 0.3182(3) 0.0457(7) Uani d . 1 . .
H H7 0.3875 0.0510 0.3681 0.055 Uiso calc R 1 . .
C C8 0.48249(13) 0.6470(5) 0.3095(3) 0.0428(7) Uani d . 1 . .
C C9 0.47880(18) 0.8278(6) 0.2111(4) 0.0632(8) Uani d . 1 . .
H H9 0.4415 0.8593 0.1422 0.076 Uiso calc R 1 . .
C C10 0.5315(2) 0.9607(7) 0.2168(5) 0.0802(12) Uani d . 1 . .
H H10 0.5296 1.0810 0.1501 0.096 Uiso calc R 1 . .
C C11 0.5862(2) 0.9185(6) 0.3187(5) 0.0805(12) Uani d . 1 . .
H H11 0.6212 1.0107 0.3220 0.097 Uiso calc R 1 . .
C C12 0.58956(18) 0.7403(7) 0.4161(5) 0.0810(10) Uani d . 1 . .
H H12 0.6269 0.7102 0.4855 0.097 Uiso calc R 1 . .
C C13 0.53723(17) 0.6047(6) 0.4110(4) 0.0637(9) Uani d . 1 . .
H H13 0.5395 0.4838 0.4775 0.076 Uiso calc R 1 . .

loop_
_atom_site_aniso_label
_atom_site_aniso_U_11
_atom_site_aniso_U_22
_atom_site_aniso_U_33
_atom_site_aniso_U_12
_atom_site_aniso_U_13
_atom_site_aniso_U_23
Cl1 0.0651(5) 0.0510(4) 0.0528(5) 0.0117(4) 0.0138(3) 0.0092(4)
F1 0.0792(15) 0.0871(14) 0.0939(17) -0.0334(11) 0.0379(13) 0.0012(12)
N1 0.0456(13) 0.0597(13) 0.0304(13) -0.0075(11) 0.0170(10) -0.0029(10)
O1 0.0661(15) 0.0934(16) 0.0314(11) -0.0216(11) 0.0221(10) -0.0078(10)
C1 0.0450(15) 0.0521(15) 0.0278(15) 0.0011(13) 0.0145(12) 0.0014(12)
C2 0.0434(15) 0.0422(14) 0.0235(13) -0.0018(12) 0.0101(11) -0.0035(10)
C3 0.0473(16) 0.0376(13) 0.0340(15) 0.0002(11) 0.0133(13) -0.0045(11)
C4 0.0416(16) 0.0548(16) 0.0473(17) -0.0005(13) 0.0122(13) -0.0097(14)
C5 0.060(2) 0.0530(17) 0.056(2) -0.0156(18) 0.0290(18) -0.0052(14)
C6 0.070(2) 0.0450(17) 0.0436(18) -0.0034(14) 0.0226(16) 0.0029(13)
C7 0.0496(18) 0.0528(16) 0.0337(15) 0.0032(13) 0.0097(14) -0.0016(13)
C8 0.0431(18) 0.0492(15) 0.0410(16) -0.0041(13) 0.0199(14) -0.0049(12)
C9 0.065(2) 0.0698(19) 0.057(2) -0.0049(17) 0.0210(17) 0.0119(17)
C10 0.088(3) 0.072(2) 0.090(3) -0.018(2) 0.042(3) 0.014(2)
C11 0.062(3) 0.084(3) 0.102(3) -0.021(2) 0.034(3) -0.005(2)
C12 0.048(2) 0.088(3) 0.103(3) -0.0086(18) 0.0121(18) 0.002(2)
C13 0.056(2) 0.071(2) 0.062(2) -0.0065(17) 0.0130(17) 0.0067(16)

loop_
_atom_type_symbol
_atom_type_description
_atom_type_scat_dispersion_real
_atom_type_scat_dispersion_imag
_atom_type_scat_source
C C 0.0033 0.0016 'International Tables Vol C Tables 4.2.6.8 and 6.1.1.4'
H H 0.0000 0.0000 'International Tables Vol C Tables 4.2.6.8 and 6.1.1.4'
O O 0.0106 0.0060 'International Tables Vol C Tables 4.2.6.8 and 6.1.1.4'
N N 0.0061 0.0033 'International Tables Vol C Tables 4.2.6.8 and 6.1.1.4'
F F 0.0171 0.0103 'International Tables Vol C Tables 4.2.6.8 and 6.1.1.4'
Cl Cl 0.1484 0.1585 'International Tables Vol C Tables 4.2.6.8 and 6.1.1.4'

loop_
_geom_angle_atom_site_label_1
_geom_angle_atom_site_label_2
_geom_angle_atom_site_label_3
_geom_angle_site_symmetry_1
_geom_angle_site_symmetry_3
_geom_angle
_geom_angle_publ_flag
C1 N1 C8 . . 125.4(2) ?
C1 N1 H1 . . 117.3 ?
C8 N1 H1 . . 117.3 ?
O1 C1 N1 . . 124.3(3) ?
O1 C1 C2 . . 120.8(2) ?
N1 C1 C2 . . 114.9(2) ?
C3 C2 C7 . . 117.5(2) ?
C3 C2 C1 . . 122.1(2) ?
C7 C2 C1 . . 120.2(2) ?
C4 C3 C2 . . 122.2(2) ?
C4 C3 Cl1 . . 117.8(2) ?
C2 C3 Cl1 . . 119.92(19) ?
C5 C4 C3 . . 117.1(3) ?
C5 C4 H4 . . 121.5 ?
C3 C4 H4 . . 121.5 ?
C6 C5 F1 . . 118.8(3) ?
C6 C5 C4 . . 123.9(3) ?
F1 C5 C4 . . 117.3(3) ?
C5 C6 C7 . . 117.2(3) ?
C5 C6 H6 . . 121.4 ?
C7 C6 H6 . . 121.4 ?
C6 C7 C2 . . 122.0(3) ?
C6 C7 H7 . . 119.0 ?
C2 C7 H7 . . 119.0 ?
C13 C8 C9 . . 120.0(3) ?
C13 C8 N1 . . 119.7(3) ?
C9 C8 N1 . . 120.3(3) ?
C10 C9 C8 . . 118.9(3) ?
C10 C9 H9 . . 120.5 ?
C8 C9 H9 . . 120.5 ?
C11 C10 C9 . . 121.1(3) ?
C11 C10 H10 . . 119.5 ?
C9 C10 H10 . . 119.5 ?
C10 C11 C12 . . 119.8(3) ?
C10 C11 H11 . . 120.1 ?
C12 C11 H11 . . 120.1 ?
C11 C12 C13 . . 119.8(4) ?
C11 C12 H12 . . 120.1 ?
C13 C12 H12 . . 120.1 ?
C8 C13 C12 . . 120.5(3) ?
C8 C13 H13 . . 119.7 ?
C12 C13 H13 . . 119.7 ?

loop_
_geom_bond_atom_site_label_1
_geom_bond_atom_site_label_2
_geom_bond_site_symmetry_2
_geom_bond_distance
_geom_bond_publ_flag
Cl1 C3 . 1.743(3) ?
F1 C5 . 1.361(4) ?
N1 C1 . 1.330(4) ?
N1 C8 . 1.424(3) ?
N1 H1 . 0.8600 ?
O1 C1 . 1.224(3) ?
C1 C2 . 1.500(4) ?
C2 C3 . 1.377(4) ?
C2 C7 . 1.392(4) ?
C3 C4 . 1.375(4) ?
C4 C5 . 1.373(4) ?
C4 H4 . 0.9300 ?
C5 C6 . 1.357(5) ?
C6 C7 . 1.378(4) ?
C6 H6 . 0.9300 ?
C7 H7 . 0.9300 ?
C8 C13 . 1.362(5) ?
C8 C9 . 1.382(4) ?
C9 C10 . 1.381(5) ?
C9 H9 . 0.9300 ?
C10 C11 . 1.363(6) ?
C10 H10 . 0.9300 ?
C11 C12 . 1.366(6) ?
C11 H11 . 0.9300 ?
C12 C13 . 1.383(5) ?
C12 H12 . 0.9300 ?
C13 H13 . 0.9300 ?

loop_
_geom_hbond_atom_site_label_D
_geom_hbond_atom_site_label_H
_geom_hbond_atom_site_label_A
_geom_hbond_site_symmetry_A
_geom_hbond_distance_DH
_geom_hbond_distance_HA
_geom_hbond_distance_DA
_geom_hbond_angle_DHA
N1 H1 O1 2_565 0.86 2.04 2.857(3) 158.9

loop_
_geom_torsion_atom_site_label_1
_geom_torsion_atom_site_label_2
_geom_torsion_atom_site_label_3
_geom_torsion_atom_site_label_4
_geom_torsion_site_symmetry_1
_geom_torsion_site_symmetry_2
_geom_torsion_site_symmetry_3
_geom_torsion_site_symmetry_4
_geom_torsion
_geom_torsion_publ_flag
C8 N1 C1 O1 . . . . 2.1(4) ?
C8 N1 C1 C2 . . . . -179.5(2) ?
O1 C1 C2 C3 . . . . -58.5(3) ?
N1 C1 C2 C3 . . . . 123.1(3) ?
O1 C1 C2 C7 . . . . 117.5(3) ?
N1 C1 C2 C7 . . . . -60.9(3) ?
C7 C2 C3 C4 . . . . 0.5(4) ?
C1 C2 C3 C4 . . . . 176.6(2) ?
C7 C2 C3 Cl1 . . . . 179.33(19) ?
C1 C2 C3 Cl1 . . . . -4.5(3) ?
C2 C3 C4 C5 . . . . -1.4(4) ?
Cl1 C3 C4 C5 . . . . 179.8(2) ?
C3 C4 C5 C6 . . . . 0.7(4) ?
C3 C4 C5 F1 . . . . -178.8(2) ?
F1 C5 C6 C7 . . . . -179.8(3) ?
C4 C5 C6 C7 . . . . 0.7(4) ?
C5 C6 C7 C2 . . . . -1.6(4) ?
C3 C2 C7 C6 . . . . 1.1(4) ?
C1 C2 C7 C6 . . . . -175.2(2) ?
C1 N1 C8 C13 . . . . -133.3(3) ?
C1 N1 C8 C9 . . . . 49.8(4) ?
C13 C8 C9 C10 . . . . 0.9(5) ?
N1 C8 C9 C10 . . . . 177.8(3) ?
C8 C9 C10 C11 . . . . -1.0(6) ?
C9 C10 C11 C12 . . . . 0.8(6) ?
C10 C11 C12 C13 . . . . -0.4(6) ?
C9 C8 C13 C12 . . . . -0.5(5) ?
N1 C8 C13 C12 . . . . -177.4(3) ?
C11 C12 C13 C8 . . . . 0.2(6) ?

loop_
_cod_related_entry_id
_cod_related_entry_database
_cod_related_entry_code
1 ChemSpider 4972543
